data_4115640
loop_
_publ_author_name
'Quan-Ming Wang'
'Thomas C. W. Mak'

_publ_section_title
;
 Argentophilicity and Solvent-Induced Structural Diversity in Double Salts
 of Silver Acetylide with Silver Perfluoroalkyl Carboxylates
;
_journal_name_full 'Journal of the American Chemical Society'
_journal_page_first 7594
_journal_page_last 7600
_journal_paper_doi 10.1021/ja0043441
_journal_volume 123
_journal_year 2001
_chemical_formula_sum 'C20 H9 Ag8 F18 N3 O12'
_chemical_formula_weight 1688.26
_chemical_name_systematic
;
 ?
;
_space_group_IT_number 15
_symmetry_cell_setting monoclinic
_symmetry_space_group_name_Hall '-C 2yc'
_symmetry_space_group_name_H-M 'C 1 2/c 1'
_atom_sites_solution_hydrogens geom
_atom_sites_solution_primary direct
_atom_sites_solution_secondary difmap
_audit_creation_method SHELXL-97
_cell_angle_alpha 90.00
_cell_angle_beta 121.8580(10)
_cell_angle_gamma 90.00
_cell_formula_units_Z 8
_cell_length_a 35.465(3)
_cell_length_b 7.8927(6)
_cell_length_c 31.241(2)
_cell_measurement_temperature 293(2)
_cell_volume 7427.5(10)
_computing_structure_refinement 'SHELXL-97 (Sheldrick, 1997)'
_computing_structure_solution 'SHELXS-97 (Sheldrick, 1990)'
_diffrn_ambient_temperature 293(2)
_diffrn_measured_fraction_theta_full 0.997
_diffrn_measured_fraction_theta_max 0.997
_diffrn_radiation_monochromator graphite
_diffrn_radiation_source 'fine-focus sealed tube'
_diffrn_radiation_type MoK\a
_diffrn_radiation_wavelength 0.71073
_diffrn_reflns_av_R_equivalents 0.0465
_diffrn_reflns_av_sigmaI/netI 0.0607
_diffrn_reflns_limit_h_max 46
_diffrn_reflns_limit_h_min -38
_diffrn_reflns_limit_k_max 10
_diffrn_reflns_limit_k_min -10
_diffrn_reflns_limit_l_max 40
_diffrn_reflns_limit_l_min -40
_diffrn_reflns_number 24087
_diffrn_reflns_theta_full 27.55
_diffrn_reflns_theta_max 27.55
_diffrn_reflns_theta_min 2.30
_exptl_absorpt_coefficient_mu 4.275
_exptl_absorpt_correction_T_max 1.0000
_exptl_absorpt_correction_T_min 0.7322
_exptl_absorpt_correction_type SADABS
_exptl_crystal_colour colorless
_exptl_crystal_density_diffrn 3.020
_exptl_crystal_description prism
_exptl_crystal_F_000 6272
_exptl_crystal_size_max 0.27
_exptl_crystal_size_mid 0.20
_exptl_crystal_size_min 0.18
_refine_diff_density_max 2.545
_refine_diff_density_min -2.645
_refine_diff_density_rms 0.221
_refine_ls_extinction_coef 0.00008(3)
_refine_ls_extinction_expression Fc^*^=kFc[1+0.001xFc^2^\l^3^/sin(2\q)]^-1/4^
_refine_ls_extinction_method SHELXL
_refine_ls_goodness_of_fit_ref 0.944
_refine_ls_hydrogen_treatment mixed
_refine_ls_matrix_type full
_refine_ls_number_parameters 646
_refine_ls_number_reflns 8557
_refine_ls_number_restraints 172
_refine_ls_restrained_S_all 0.950
_refine_ls_R_factor_all 0.1195
_refine_ls_R_factor_gt 0.0622
_refine_ls_shift/su_max 0.004
_refine_ls_shift/su_mean 0.000
_refine_ls_structure_factor_coef Fsqd
_refine_ls_weighting_details 'calc w=1/[\s^2^(Fo^2^)+(0.1290P)^2^+0.0000P] where P=(Fo^2^+2Fc^2^)/3'
_refine_ls_weighting_scheme calc
_refine_ls_wR_factor_gt 0.1791
_refine_ls_wR_factor_ref 0.2104
_reflns_number_gt 4460
_reflns_number_total 8557
_reflns_threshold_expression >2sigma(I)
_cod_data_source_file ja0043441_2.cif
_cod_data_source_block compound2
_cod_original_cell_volume 7427.5(9)
_cod_database_code 4115640

loop_
_symmetry_equiv_pos_as_xyz
'x, y, z'
'-x, y, -z+1/2'
'x+1/2, y+1/2, z'
'-x+1/2, y+1/2, -z+1/2'
'-x, -y, -z'
'x, -y, z-1/2'
'-x+1/2, -y+1/2, -z'
'x+1/2, -y+1/2, z-1/2'

loop_
_atom_site_label
_atom_site_type_symbol
_atom_site_fract_x
_atom_site_fract_y
_atom_site_fract_z
_atom_site_U_iso_or_equiv
_atom_site_adp_type
_atom_site_occupancy
_atom_site_symmetry_multiplicity
_atom_site_calc_flag
_atom_site_refinement_flags
Ag1 Ag 0.21501(3) 0.22956(16) 0.15990(4) 0.0679(3) Uani 1 1 d .
Ag2 Ag 0.12996(3) 0.23457(15) 0.14602(4) 0.0646(3) Uani 1 1 d .
Ag3 Ag 0.13770(3) 0.20245(15) 0.23758(4) 0.0628(3) Uani 1 1 d .
Ag4 Ag 0.22757(3) 0.23866(16) 0.31627(4) 0.0711(3) Uani 1 1 d .
Ag5 Ag 0.20829(3) -0.10018(11) 0.22952(4) 0.0551(3) Uani 1 1 d .
Ag6 Ag 0.29191(3) 0.03984(11) 0.27292(4) 0.0548(3) Uani 1 1 d .
Ag7 Ag 0.26921(5) -0.01468(16) 0.42116(5) 0.0911(4) Uani 1 1 d .
Ag8 Ag 0.04314(7) 0.1955(5) 0.25467(9) 0.1930(13) Uani 1 1 d .
C1 C 0.2328(3) 0.2157(13) 0.2437(4) 0.041(2) Uani 1 1 d .
C2 C 0.1917(4) 0.2192(13) 0.2225(4) 0.043(2) Uani 1 1 d .
O11 O 0.1981(3) 0.2182(10) 0.3662(3) 0.060(2) Uani 1 1 d .
O12 O 0.1277(3) 0.2116(12) 0.3034(3) 0.063(2) Uani 1 1 d .
C11 C 0.1568(4) 0.2174(15) 0.3476(5) 0.053(3) Uani 1 1 d D
C12 C 0.1432(3) 0.2176(13) 0.3855(4) 0.084(5) Uani 1 1 d D
F11 F 0.1221(10) 0.078(3) 0.3858(12) 0.18(2) Uani 0.50 1 d PD
F12 F 0.1128(8) 0.339(3) 0.3730(12) 0.112(12) Uani 0.50 1 d PD
F13 F 0.1735(8) 0.246(4) 0.4339(5) 0.128(15) Uani 0.50 1 d PD
F11' F 0.1479(9) 0.066(2) 0.4064(10) 0.123(11) Uani 0.50 1 d PD
F12' F 0.1022(5) 0.266(4) 0.3712(11) 0.113(12) Uani 0.50 1 d PD
F13' F 0.1704(8) 0.317(3) 0.4242(6) 0.100(11) Uani 0.50 1 d PD
O21 O 0.0559(3) 0.2117(13) 0.1169(3) 0.073(3) Uani 1 1 d .
O22 O 0.0602(3) 0.2092(11) 0.1904(3) 0.062(2) Uani 1 1 d .
C21 C 0.0412(3) 0.2104(16) 0.1457(5) 0.053(3) Uani 1 1 d D
C22 C -0.0078(3) 0.2094(13) 0.1195(4) 0.078(4) Uani 1 1 d D
F21 F -0.0211(8) 0.318(5) 0.1414(16) 0.132(11) Uani 0.50 1 d PD
F22 F -0.0245(7) 0.060(2) 0.121(2) 0.146(15) Uani 0.50 1 d PD
F23 F -0.0301(7) 0.253(8) 0.0710(7) 0.134(13) Uani 0.50 1 d PD
F21' F -0.0257(7) 0.358(3) 0.0988(19) 0.130(12) Uani 0.50 1 d PD
F22' F -0.0226(8) 0.172(7) 0.1496(8) 0.148(15) Uani 0.50 1 d PD
F23' F -0.0267(6) 0.097(5) 0.0821(14) 0.108(8) Uani 0.50 1 d PD
O31 O 0.1776(3) 0.2724(11) 0.0765(3) 0.066(2) Uani 1 1 d .
O32 O 0.1105(4) 0.2611(12) 0.0642(3) 0.076(3) Uani 1 1 d .
C31 C 0.1380(5) 0.2740(16) 0.0512(4) 0.060(3) Uani 1 1 d D
C32 C 0.1184(4) 0.2892(15) -0.0045(5) 0.098(6) Uani 1 1 d D
F31 F 0.1158(9) 0.144(2) -0.0278(8) 0.149(10) Uani 0.70 1 d PD
F32 F 0.0776(5) 0.354(3) -0.0295(6) 0.162(13) Uani 0.70 1 d PD
F33 F 0.1423(7) 0.390(3) -0.0157(9) 0.177(14) Uani 0.70 1 d PD
F31' F 0.0757(6) 0.248(6) -0.0345(10) 0.13(2) Uani 0.30 1 d PDU
F32' F 0.1220(14) 0.438(4) -0.0223(15) 0.096(14) Uani 0.30 1 d PDU
F33' F 0.1396(13) 0.183(6) -0.0179(16) 0.15(3) Uani 0.30 1 d PDU
O41 O 0.1341(3) 0.5818(11) 0.1803(4) 0.081(3) Uani 1 1 d .
O42 O 0.1372(3) 0.8499(11) 0.2060(4) 0.079(3) Uani 1 1 d .
C41 C 0.1181(4) 0.7128(16) 0.1856(6) 0.068(4) Uani 1 1 d D
C42 C 0.0694(4) 0.7110(13) 0.1670(5) 0.105(7) Uani 1 1 d D
F41 F 0.0579(6) 0.797(2) 0.1953(7) 0.097(6) Uiso 0.50 1 d PD
F42 F 0.0465(6) 0.5679(18) 0.1542(8) 0.119(7) Uiso 0.50 1 d PD
F43 F 0.0502(7) 0.807(2) 0.1254(6) 0.115(7) Uiso 0.50 1 d PD
F41' F 0.0591(7) 0.601(2) 0.1919(7) 0.115(7) Uiso 0.50 1 d PD
F42' F 0.0489(7) 0.637(3) 0.1217(6) 0.127(8) Uiso 0.50 1 d PD
F43' F 0.0468(6) 0.8497(17) 0.1633(8) 0.108(6) Uiso 0.50 1 d PD
O51 O 0.2794(4) 0.3364(16) 0.1607(4) 0.095(3) Uani 1 1 d .
O52 O 0.2934(4) 0.0767(14) 0.1871(5) 0.108(4) Uani 1 1 d .
C51 C 0.3011(4) 0.2063(18) 0.1723(5) 0.058(3) Uani 1 1 d D
C52 C 0.3438(4) 0.2079(14) 0.1744(5) 0.099(6) Uani 1 1 d D
F51 F 0.3645(6) 0.3563(16) 0.1832(9) 0.144(11) Uani 0.70 1 d PD
F52 F 0.3750(6) 0.106(2) 0.2092(7) 0.156(9) Uani 0.70 1 d PD
F53 F 0.3353(6) 0.156(3) 0.1296(6) 0.160(9) Uani 0.70 1 d PD
F51' F 0.3763(12) 0.307(4) 0.2086(11) 0.13(2) Uani 0.30 1 d PDU
F52' F 0.3646(12) 0.068(3) 0.1738(19) 0.16(2) Uani 0.30 1 d PDU
F53' F 0.3299(12) 0.283(6) 0.1301(9) 0.21(3) Uani 0.30 1 d PDU
O61 O 0.3148(5) 0.4040(14) 0.3653(4) 0.110(4) Uani 1 1 d .
O62 O 0.3006(4) 0.1567(19) 0.3867(4) 0.108(4) Uani 1 1 d .
C61 C 0.3228(4) 0.2783(19) 0.3910(5) 0.062(3) Uani 1 1 d D
C62 C 0.3686(4) 0.2749(13) 0.4343(5) 0.124(9) Uani 1 1 d D
F61 F 0.3939(5) 0.3904(16) 0.4304(9) 0.319(17) Uani 1 1 d D
F62 F 0.3895(3) 0.1295(13) 0.4395(5) 0.176(7) Uani 1 1 d D
F63 F 0.3721(5) 0.307(3) 0.4781(5) 0.285(15) Uani 1 1 d D
N1 N 0.2561(5) -0.0197(19) 0.4806(6) 0.099(4) Uani 1 1 d .
C3 C 0.2432(5) -0.004(2) 0.5067(6) 0.077(4) Uani 1 1 d .
C4 C 0.2286(6) 0.023(2) 0.5416(6) 0.099(6) Uani 1 1 d .
N2 N 0.0366(15) -0.112(7) 0.2739(13) 0.30(2) Uiso 0.75 1 d PD
C5 C 0.0479(15) -0.157(4) 0.3133(15) 0.179(15) Uiso 0.75 1 d PD
N2' N 0.025(4) -0.461(19) 0.261(3) 0.32(9) Uiso 0.25 1 d PD
C5' C 0.042(3) -0.449(9) 0.303(3) 0.13(3) Uiso 0.25 1 d PD
C6 C 0.0490(8) -0.314(3) 0.3391(10) 0.140(8) Uiso 1 1 d D
C7 C 0.0144(6) 0.2263(17) 0.0154(6) 0.069(5) Uiso 1 1 d D
C8 C 0.0148(5) 0.1733(19) 0.0167(5) 0.058(4) Uiso 1 1 d D
C9 C -0.003(3) 0.060(6) -0.007(3) 0.10(3) Uiso 0.20 1 d PD
C10 C 0.0051(15) 0.357(2) 0.0018(17) 0.050(11) Uiso 0.30 1 d PD
C9' C 0.014(4) 0.031(2) 0.015(4) 0.10(3) Uiso 0.20 1 d PD
C10' C 0.0199(11) 0.366(2) 0.0192(13) 0.028(7) Uiso 0.30 1 d PD

loop_
_atom_site_aniso_label
_atom_site_aniso_U_11
_atom_site_aniso_U_22
_atom_site_aniso_U_33
_atom_site_aniso_U_23
_atom_site_aniso_U_13
_atom_site_aniso_U_12
Ag1 0.0488(6) 0.1123(9) 0.0500(6) 0.0083(5) 0.0311(5) 0.0025(5)
Ag2 0.0395(5) 0.1052(8) 0.0466(5) 0.0003(5) 0.0209(4) -0.0022(5)
Ag3 0.0401(5) 0.0992(8) 0.0522(6) -0.0015(5) 0.0264(4) -0.0002(5)
Ag4 0.0433(5) 0.1246(10) 0.0457(5) -0.0006(5) 0.0238(4) -0.0035(5)
Ag5 0.0349(4) 0.0340(5) 0.0866(7) 0.0014(4) 0.0253(5) -0.0014(3)
Ag6 0.0347(4) 0.0354(5) 0.0860(7) -0.0001(4) 0.0262(4) -0.0011(3)
Ag7 0.1246(12) 0.0848(9) 0.0999(10) 0.0021(7) 0.0838(9) 0.0097(7)
Ag8 0.1184(17) 0.348(4) 0.1305(18) 0.0134(19) 0.0780(15) -0.0146(19)
C1 0.035(5) 0.039(5) 0.048(6) 0.003(5) 0.022(5) 0.001(4)
C2 0.049(6) 0.037(5) 0.049(6) 0.001(5) 0.029(5) 0.006(5)
O11 0.066(6) 0.071(5) 0.058(5) 0.010(4) 0.042(5) 0.004(4)
O12 0.048(5) 0.093(7) 0.052(5) 0.007(5) 0.029(4) 0.007(4)
C11 0.056(7) 0.051(7) 0.070(9) 0.003(6) 0.046(7) 0.003(5)
C12 0.066(10) 0.122(15) 0.061(9) -0.011(10) 0.032(8) -0.005(10)
F11 0.27(5) 0.19(4) 0.19(4) -0.08(3) 0.20(4) -0.14(3)
F12 0.12(2) 0.14(2) 0.16(3) 0.049(19) 0.13(2) 0.043(18)
F13 0.12(2) 0.19(4) 0.11(2) 0.06(2) 0.079(18) 0.03(2)
F11' 0.17(3) 0.12(2) 0.11(2) 0.019(16) 0.10(2) -0.054(17)
F12' 0.083(15) 0.20(3) 0.098(17) 0.008(19) 0.074(14) -0.018(17)
F13' 0.17(3) 0.095(18) 0.066(13) -0.041(14) 0.079(17) -0.062(17)
O21 0.031(4) 0.127(8) 0.053(5) -0.004(5) 0.018(4) -0.005(4)
O22 0.039(4) 0.090(6) 0.060(6) -0.001(5) 0.029(4) 0.005(4)
C21 0.037(6) 0.070(8) 0.048(7) 0.002(6) 0.019(5) 0.001(5)
C22 0.054(8) 0.106(12) 0.087(11) 0.002(10) 0.046(8) 0.008(8)
F21 0.091(17) 0.13(2) 0.21(4) -0.01(2) 0.10(2) 0.005(17)
F22 0.045(12) 0.11(2) 0.25(5) 0.06(3) 0.06(2) -0.024(12)
F23 0.049(12) 0.23(4) 0.085(17) 0.04(2) 0.007(11) 0.02(2)
F21' 0.052(13) 0.10(2) 0.18(3) 0.04(2) 0.03(2) 0.034(13)
F22' 0.073(15) 0.27(5) 0.12(2) 0.02(3) 0.060(15) -0.03(3)
F23' 0.038(10) 0.109(19) 0.14(2) -0.027(16) 0.021(13) -0.031(12)
O31 0.054(6) 0.086(6) 0.053(5) 0.007(4) 0.024(4) -0.004(4)
O32 0.084(7) 0.086(7) 0.046(5) 0.008(4) 0.028(5) 0.005(5)
C31 0.082(10) 0.061(8) 0.052(7) 0.012(6) 0.045(8) 0.000(7)
C32 0.093(14) 0.124(17) 0.060(10) -0.001(10) 0.028(10) 0.009(12)
F31 0.18(3) 0.155(18) 0.061(11) -0.025(11) 0.032(15) 0.051(16)
F32 0.19(3) 0.18(2) 0.055(11) 0.016(12) 0.028(12) 0.11(2)
F33 0.16(2) 0.28(4) 0.098(16) 0.094(19) 0.078(17) 0.02(2)
F31' 0.19(5) 0.17(5) 0.043(18) -0.02(2) 0.07(3) -0.04(4)
F32' 0.08(3) 0.09(2) 0.07(2) 0.026(18) 0.007(19) -0.02(2)
F33' 0.11(4) 0.26(7) 0.05(2) -0.03(3) 0.03(3) 0.04(4)
O41 0.042(5) 0.042(5) 0.127(9) -0.018(5) 0.022(5) 0.009(4)
O42 0.058(5) 0.046(5) 0.136(9) -0.017(5) 0.052(6) -0.007(4)
C41 0.035(6) 0.047(7) 0.113(12) 0.008(7) 0.033(7) -0.005(5)
C42 0.069(10) 0.039(8) 0.18(2) 0.013(10) 0.049(12) 0.011(7)
O51 0.092(8) 0.106(8) 0.100(9) 0.031(7) 0.060(7) 0.034(7)
O52 0.161(12) 0.070(7) 0.162(12) -0.027(7) 0.132(11) -0.040(7)
C51 0.058(8) 0.064(9) 0.068(8) -0.008(7) 0.044(7) -0.009(6)
C52 0.121(16) 0.069(11) 0.16(2) 0.003(13) 0.114(16) 0.004(11)
F51 0.123(15) 0.068(10) 0.31(3) 0.040(15) 0.16(2) -0.006(10)
F52 0.122(15) 0.125(18) 0.23(2) -0.012(16) 0.104(16) 0.056(13)
F53 0.138(19) 0.24(3) 0.19(2) -0.042(19) 0.144(19) -0.013(17)
F51' 0.21(5) 0.07(3) 0.15(3) 0.01(3) 0.12(3) -0.06(3)
F52' 0.15(4) 0.041(18) 0.37(7) -0.05(3) 0.21(5) -0.02(2)
F53' 0.15(4) 0.21(6) 0.35(8) 0.02(5) 0.19(5) 0.07(4)
O61 0.155(12) 0.073(7) 0.076(8) 0.011(6) 0.042(8) 0.033(7)
O62 0.063(7) 0.166(12) 0.080(8) 0.011(7) 0.029(6) -0.042(7)
C61 0.052(7) 0.072(9) 0.063(8) 0.011(7) 0.030(6) 0.013(6)
C62 0.060(11) 0.078(12) 0.15(2) -0.002(12) -0.002(11) 0.012(9)
F61 0.089(10) 0.110(12) 0.59(4) 0.018(17) 0.061(17) -0.038(9)
F62 0.072(7) 0.104(9) 0.231(16) 0.020(9) -0.002(8) 0.037(6)
F63 0.108(12) 0.50(4) 0.106(12) -0.112(17) -0.038(9) 0.100(17)
N1 0.122(12) 0.106(11) 0.087(10) 0.004(8) 0.068(10) 0.004(8)
C3 0.085(11) 0.085(11) 0.070(10) 0.004(8) 0.046(9) -0.001(8)
C4 0.135(15) 0.123(15) 0.072(11) -0.012(9) 0.077(11) -0.022(11)

loop_
_atom_type_symbol
_atom_type_description
_atom_type_scat_dispersion_real
_atom_type_scat_dispersion_imag
_atom_type_scat_source
C C 0.0033 0.0016 'International Tables Vol C Tables 4.2.6.8 and 6.1.1.4'
H H 0.0000 0.0000 'International Tables Vol C Tables 4.2.6.8 and 6.1.1.4'
N N 0.0061 0.0033 'International Tables Vol C Tables 4.2.6.8 and 6.1.1.4'
O O 0.0106 0.0060 'International Tables Vol C Tables 4.2.6.8 and 6.1.1.4'
F F 0.0171 0.0103 'International Tables Vol C Tables 4.2.6.8 and 6.1.1.4'
Ag Ag -0.8971 1.1015 'International Tables Vol C Tables 4.2.6.8 and 6.1.1.4'

loop_
_geom_angle_atom_site_label_1
_geom_angle_atom_site_label_2
_geom_angle_atom_site_label_3
_geom_angle
_geom_angle_site_symmetry_1
_geom_angle_site_symmetry_3
O31 Ag1 C1 161.7(3) . .
O31 Ag1 O51 86.3(4) . .
C1 Ag1 O51 107.9(4) . .
O31 Ag1 C2 132.8(4) . .
C1 Ag1 C2 29.6(3) . .
O51 Ag1 C2 134.8(4) . .
O31 Ag1 Ag2 83.7(2) . .
C1 Ag1 Ag2 78.9(2) . .
O51 Ag1 Ag2 157.7(3) . .
C2 Ag1 Ag2 49.4(3) . .
O31 Ag1 Ag6 115.4(2) . 4
C1 Ag1 Ag6 52.8(2) . 4
O51 Ag1 Ag6 97.0(3) . 4
C2 Ag1 Ag6 50.4(2) . 4
Ag2 Ag1 Ag6 69.86(3) . 4
O31 Ag1 Ag5 143.1(2) . 4
C1 Ag1 Ag5 43.6(2) . 4
O51 Ag1 Ag5 66.6(3) . 4
C2 Ag1 Ag5 68.3(3) . 4
Ag2 Ag1 Ag5 111.99(4) . 4
Ag6 Ag1 Ag5 48.88(3) 4 4
C2 Ag2 O32 138.6(4) . .
C2 Ag2 O21 133.8(4) . .
O32 Ag2 O21 87.5(4) . .
C2 Ag2 Ag3 51.4(3) . .
O32 Ag2 Ag3 170.0(3) . .
O21 Ag2 Ag3 82.5(2) . .
C2 Ag2 Ag1 57.9(3) . .
O32 Ag2 Ag1 80.8(3) . .
O21 Ag2 Ag1 166.6(2) . .
Ag3 Ag2 Ag1 109.26(4) . .
C2 Ag3 O12 139.7(4) . .
C2 Ag3 O22 136.9(4) . .
O12 Ag3 O22 82.8(3) . .
C2 Ag3 Ag2 52.4(3) . .
O12 Ag3 Ag2 165.6(2) . .
O22 Ag3 Ag2 84.5(2) . .
C2 Ag3 Ag4 58.2(3) . .
O12 Ag3 Ag4 81.5(2) . .
O22 Ag3 Ag4 163.0(2) . .
Ag2 Ag3 Ag4 110.12(4) . .
O11 Ag4 C1 159.2(3) . .
O11 Ag4 O62 90.9(4) . .
C1 Ag4 O62 105.1(4) . .
O11 Ag4 C2 131.1(3) . .
C1 Ag4 C2 29.3(3) . .
O62 Ag4 C2 132.8(4) . .
O11 Ag4 Ag3 82.8(2) . .
C1 Ag4 Ag3 77.4(2) . .
O62 Ag4 Ag3 158.3(3) . .
C2 Ag4 Ag3 48.3(2) . .
O42 Ag5 C1 130.5(3) 1_545 4_545
O42 Ag5 C2 88.7(3) 1_545 .
C1 Ag5 C2 140.4(3) 4_545 .
O42 Ag5 C1 116.0(3) 1_545 .
C1 Ag5 C1 112.62(15) 4_545 .
C2 Ag5 C1 27.8(3) . .
O42 Ag5 Ag6 162.9(2) 1_545 .
C1 Ag5 Ag6 62.7(2) 4_545 .
C2 Ag5 Ag6 77.7(2) . .
C1 Ag5 Ag6 49.9(2) . .
O42 Ag5 Ag6 80.2(2) 1_545 4_545
C1 Ag5 Ag6 50.9(2) 4_545 4_545
C2 Ag5 Ag6 168.6(2) . 4_545
C1 Ag5 Ag6 163.5(2) . 4_545
Ag6 Ag5 Ag6 113.61(3) . 4_545
O42 Ag5 Ag1 115.1(3) 1_545 4_545
C1 Ag5 Ag1 44.5(3) 4_545 4_545
C2 Ag5 Ag1 120.4(2) . 4_545
C1 Ag5 Ag1 101.1(2) . 4_545
Ag6 Ag5 Ag1 64.95(3) . 4_545
Ag6 Ag5 Ag1 67.40(3) 4_545 4_545
O41 Ag6 C1 133.2(3) 4_545 .
O41 Ag6 C2 87.5(3) 4_545 4_545
C1 Ag6 C2 139.1(4) . 4_545
O41 Ag6 C1 114.7(3) 4_545 4_545
C1 Ag6 C1 111.74(15) . 4_545
C2 Ag6 C1 27.3(3) 4_545 4_545
O41 Ag6 Ag5 163.5(2) 4_545 .
C1 Ag6 Ag5 61.4(3) . .
C2 Ag6 Ag5 77.7(2) 4_545 .
C1 Ag6 Ag5 50.4(2) 4_545 .
O41 Ag6 Ag5 81.7(2) 4_545 4
C1 Ag6 Ag5 52.3(3) . 4
C2 Ag6 Ag5 167.9(2) 4_545 4
C1 Ag6 Ag5 163.5(2) 4_545 4
Ag5 Ag6 Ag5 113.61(3) . 4
O41 Ag6 Ag1 98.5(2) 4_545 4_545
C1 Ag6 Ag1 110.2(3) . 4_545
C2 Ag6 Ag1 48.0(2) 4_545 4_545
C1 Ag6 Ag1 44.6(2) 4_545 4_545
Ag5 Ag6 Ag1 66.17(3) . 4_545
Ag5 Ag6 Ag1 139.02(4) 4 4_545
N1 Ag7 O62 141.5(6) . .
N1 Ag7 O51 122.1(5) . 4_545
O62 Ag7 O51 92.3(4) . 4_545
N1 Ag7 O31 117.9(5) . 4_545
O62 Ag7 O31 82.4(4) . 4_545
O51 Ag7 O31 79.4(4) 4_545 4_545
O22 Ag8 N2 109.7(10) . .
O22 Ag8 O12 76.1(3) . .
N2 Ag8 O12 97.5(10) . .
O22 Ag8 Ag8 129.4(2) . 2
N2 Ag8 Ag8 78.6(11) . 2
O12 Ag8 Ag8 154.2(2) . 2
C2 C1 Ag6 143.5(8) . .
C2 C1 Ag5 139.6(8) . 4
Ag6 C1 Ag5 76.8(3) . 4
C2 C1 Ag1 81.7(7) . .
Ag6 C1 Ag1 97.2(4) . .
Ag5 C1 Ag1 92.0(4) 4 .
C2 C1 Ag4 81.2(7) . .
Ag6 C1 Ag4 100.6(4) . .
Ag5 C1 Ag4 96.7(4) 4 .
Ag1 C1 Ag4 161.6(5) . .
C2 C1 Ag5 74.8(6) . .
Ag6 C1 Ag5 68.7(3) . .
Ag5 C1 Ag5 145.3(4) 4 .
Ag1 C1 Ag5 89.2(3) . .
Ag4 C1 Ag5 92.8(3) . .
C2 C1 Ag6 72.7(6) . 4
Ag6 C1 Ag6 143.6(4) . 4
Ag5 C1 Ag6 66.9(3) 4 4
Ag1 C1 Ag6 82.6(3) . 4
Ag4 C1 Ag6 85.9(3) . 4
Ag5 C1 Ag6 147.3(4) . 4
C1 C2 Ag3 142.3(9) . .
C1 C2 Ag2 141.4(9) . .
Ag3 C2 Ag2 76.2(3) . .
C1 C2 Ag1 68.7(7) . .
Ag3 C2 Ag1 148.7(5) . .
Ag2 C2 Ag1 72.7(3) . .
C1 C2 Ag4 69.5(7) . .
Ag3 C2 Ag4 73.5(3) . .
Ag2 C2 Ag4 148.5(5) . .
Ag1 C2 Ag4 137.7(5) . .
C1 C2 Ag5 77.4(6) . .
Ag3 C2 Ag5 96.2(4) . .
Ag2 C2 Ag5 101.3(4) . .
Ag1 C2 Ag5 86.8(3) . .
Ag4 C2 Ag5 90.5(3) . .
C1 C2 Ag6 80.0(7) . 4
Ag3 C2 Ag6 104.0(4) . 4
Ag2 C2 Ag6 94.1(4) . 4
Ag1 C2 Ag6 81.6(3) . 4
Ag4 C2 Ag6 85.1(3) . 4
Ag5 C2 Ag6 157.0(5) . 4
C11 O11 Ag4 121.5(7) . .
C11 O12 Ag3 126.0(7) . .
C11 O12 Ag8 135.1(7) . .
Ag3 O12 Ag8 98.9(3) . .
O12 C11 O11 127.6(10) . .
O12 C11 C12 117.7(10) . .
O11 C11 C12 114.7(11) . .
F13' C12 F12' 106.0(12) . .
F13' C12 F11' 103.9(11) . .
F12' C12 F11' 104.9(12) . .
F13' C12 F13 26.9(17) . .
F12' C12 F13 115(3) . .
F11' C12 F13 77.0(18) . .
F13' C12 F11 128(2) . .
F12' C12 F11 74.0(16) . .
F11' C12 F11 34.9(15) . .
F13 C12 F11 104.4(12) . .
F13' C12 F12 86(2) . .
F12' C12 F12 29.1(15) . .
F11' C12 F12 131.4(18) . .
F13 C12 F12 104.9(12) . .
F11 C12 F12 103.0(12) . .
F13' C12 C11 109.6(14) . .
F12' C12 C11 119.0(14) . .
F11' C12 C11 112.1(15) . .
F13 C12 C11 119.6(16) . .
F11 C12 C11 114.9(16) . .
F12 C12 C11 108.5(14) . .
F11' F11 C12 72.4(9) . .
F11' F11 F12' 119(2) . .
C12 F11 F12' 52.9(8) . .
F12' F12 C12 75.2(10) . .
F13' F13 C12 76.4(11) . .
F13' F13 F11' 127.8(11) . .
C12 F13 F11' 51.5(9) . .
F11 F11' C12 72.7(9) . .
F11 F11' F13 113(2) . .
C12 F11' F13 51.5(9) . .
F12 F12' C12 75.7(9) . .
F12 F12' F11 128.5(11) . .
C12 F12' F11 53.1(8) . .
F13 F13' C12 76.7(11) . .
C21 O21 Ag2 122.6(7) . .
C21 O22 Ag3 119.1(7) . .
C21 O22 Ag8 138.9(7) . .
Ag3 O22 Ag8 101.8(3) . .
O22 C21 O21 130.8(10) . .
O22 C21 C22 114.7(10) . .
O21 C21 C22 114.5(10) . .
F21' C22 F22 133.6(17) . .
F21' C22 F22' 105.7(11) . .
F22 C22 F22' 55.1(12) . .
F21' C22 F23 51.4(12) . .
F22 C22 F23 105.0(11) . .
F22' C22 F23 129.8(19) . .
F21' C22 F21 58.0(12) . .
F22 C22 F21 105.4(11) . .
F22' C22 F21 53.0(12) . .
F23 C22 F21 105.1(11) . .
F21' C22 F23' 105.8(11) . .
F22 C22 F23' 54.1(12) . .
F22' C22 F23' 105.5(11) . .
F23 C22 F23' 56.8(12) . .
F21 C22 F23' 136.8(16) . .
F21' C22 C21 112.7(13) . .
F22 C22 C21 113.7(13) . .
F22' C22 C21 113.5(14) . .
F23 C22 C21 116.5(13) . .
F21 C22 C21 110.2(14) . .
F23' C22 C21 112.9(12) . .
F22' F21 F21' 117.5(12) . .
F22' F21 C22 63.4(7) . .
F21' F21 C22 60.9(7) . .
F23' F22 F22' 120.4(13) . .
F23' F22 C22 63.0(7) . .
F22' F22 C22 62.5(7) . .
F21' F23 F23' 122.6(11) . .
F21' F23 C22 64.2(7) . .
F23' F23 C22 61.7(7) . .
F23 F21' F21 119.6(14) . .
F23 F21' C22 64.4(7) . .
F21 F21' C22 61.1(7) . .
F21 F22' F22 122.2(12) . .
F21 F22' C22 63.5(7) . .
F22 F22' C22 62.5(7) . .
F22 F23' F23 117.0(12) . .
F22 F23' C22 62.9(7) . .
F23 F23' C22 61.6(7) . .
C31 O31 Ag1 122.5(8) . .
C31 O31 Ag7 128.3(8) . 4
Ag1 O31 Ag7 95.3(3) . 4
C31 O32 Ag2 123.2(9) . .
O31 C31 O32 129.6(12) . .
O31 C31 C32 115.4(11) . .
O32 C31 C32 115.1(13) . .
F32 C32 F31 105.6(11) . .
F32 C32 F33 105.2(11) . .
F31 C32 F33 103.8(12) . .
F32 C32 F32' 74.4(18) . .
F31 C32 F32' 121(3) . .
F33 C32 F32' 32(2) . .
F32 C32 F31' 37.1(16) . .
F31 C32 F31' 71.3(16) . .
F33 C32 F31' 127(2) . .
F32' C32 F31' 104.2(12) . .
F32 C32 F33' 133(2) . .
F31 C32 F33' 34(2) . .
F33 C32 F33' 76(3) . .
F32' C32 F33' 103.4(13) . .
F31' C32 F33' 104.1(13) . .
F32 C32 C31 113.8(13) . .
F31 C32 C31 114.9(14) . .
F33 C32 C31 112.6(14) . .
F32' C32 C31 118(2) . .
F31' C32 C31 116.9(17) . .
F33' C32 C31 109(2) . .
F33' F31 C32 73.0(11) . .
F33' F31 F31' 124(2) . .
C32 F31 F31' 54.4(8) . .
F31' F32 C32 71.6(10) . .
F31' F32 F32' 114(2) . .
C32 F32 F32' 52.9(9) . .
F32' F33 C32 74.0(12) . .
F32' F33 F33' 119(2) . .
C32 F33 F33' 52.3(13) . .
F32 F31' C32 71.2(9) . .
F32 F31' F31 121.0(16) . .
C32 F31' F31 54.3(9) . .
F33 F32' C32 73.8(12) . .
F33 F32' F32 124.0(18) . .
C32 F32' F32 52.7(9) . .
F31 F33' C32 72.5(11) . .
F31 F33' F33 115(3) . .
C32 F33' F33 52.1(13) . .
C41 O41 Ag6 119.8(8) . 4
C41 O42 Ag5 121.7(7) . 1_565
O41 C41 O42 129.0(10) . .
O41 C41 C42 117.1(10) . .
O42 C41 C42 113.9(11) . .
F42 C42 F43' 115.5(16) . .
F42 C42 F42' 53.4(10) . .
F43' C42 F42' 107.5(11) . .
F42 C42 F41 106.2(11) . .
F43' C42 F41 41.9(9) . .
F42' C42 F41 137.3(16) . .
F42 C42 F43 105.8(11) . .
F43' C42 F43 58.3(10) . .
F42' C42 F43 60.3(11) . .
F41 C42 F43 100.2(10) . .
F42 C42 F41' 46.2(10) . .
F43' C42 F41' 104.5(11) . .
F42' C42 F41' 99.6(10) . .
F41 C42 F41' 71.1(10) . .
F43 C42 F41' 141.0(16) . .
F42 C42 C41 121.5(12) . .
F43' C42 C41 123.0(13) . .
F42' C42 C41 106.7(14) . .
F41 C42 C41 115.4(14) . .
F43 C42 C41 105.2(14) . .
F41' C42 C41 113.0(13) . .
F43' F41 C42 68.3(6) . .
F43' F41 F41' 111.9(12) . .
C42 F41 F41' 54.5(6) . .
F41' F42 F42' 131.4(8) . .
F41' F42 C42 67.7(6) . .
F42' F42 C42 63.8(6) . .
F43' F43 C42 60.3(5) . .
F43' F43 F42' 108.6(11) . .
C42 F43 F42' 59.7(6) . .
F42 F41' C42 66.1(6) . .
F42 F41' F41 108.1(12) . .
C42 F41' F41 54.4(6) . .
F42 F42' C42 62.9(6) . .
F42 F42' F43 113.6(11) . .
C42 F42' F43 60.0(6) . .
F41 F43' F43 131.1(8) . .
F41 F43' C42 69.7(6) . .
F43 F43' C42 61.4(6) . .
C51 O51 Ag1 98.8(9) . .
C51 O51 Ag7 133.5(10) . 4
Ag1 O51 Ag7 90.9(4) . 4
O52 C51 O51 126.2(12) . .
O52 C51 C52 115.0(13) . .
O51 C51 C52 118.5(12) . .
F51 C52 F53 106.6(11) . .
F51 C52 F52 103.3(11) . .
F53 C52 F52 107.6(11) . .
F51 C52 F52' 119(2) . .
F53 C52 F52' 63.2(18) . .
F52 C52 F52' 44.6(19) . .
F51 C52 F51' 34.0(14) . .
F53 C52 F51' 130(2) . .
F52 C52 F51' 72.8(18) . .
F52' C52 F51' 104.3(13) . .
F51 C52 F53' 71.8(17) . .
F53 C52 F53' 45.1(16) . .
F52 C52 F53' 144(2) . .
F52' C52 F53' 104.9(13) . .
F51' C52 F53' 105.2(13) . .
F51 C52 C51 117.1(12) . .
F53 C52 C51 107.0(11) . .
F52 C52 C51 114.7(13) . .
F52' C52 C51 123.5(18) . .
F51' C52 C51 118(2) . .
F53' C52 C51 99(2) . .
F51' F51 C52 73.3(9) . .
F51' F51 F53' 126.4(12) . .
C52 F51 F53' 54.2(9) . .
F52' F52 C52 67.8(10) . .
F52' F52 F51' 106.5(19) . .
C52 F52 F51' 53.6(9) . .
F53' F53 C52 67.6(9) . .
F53' F53 F52' 121.2(16) . .
C52 F53 F52' 58.5(10) . .
F51 F51' C52 72.7(9) . .
F51 F51' F52 121(2) . .
C52 F51' F52 53.6(9) . .
F52 F52' C52 67.7(10) . .
F52 F52' F53 125.7(8) . .
C52 F52' F53 58.3(9) . .
F53 F53' C52 67.3(9) . .
F53 F53' F51 109.4(16) . .
C52 F53' F51 54.0(9) . .
C61 O62 Ag7 148.2(11) . .
C61 O62 Ag4 102.1(10) . .
Ag7 O62 Ag4 91.8(4) . .
O62 C61 O61 131.9(14) . .
O62 C61 C62 115.5(12) . .
O61 C61 C62 112.6(13) . .
F63 C62 F62 107.1(11) . .
F63 C62 F61 105.2(12) . .
F62 C62 F61 104.0(10) . .
F63 C62 C61 113.7(11) . .
F62 C62 C61 113.8(11) . .
F61 C62 C61 112.1(13) . .
C3 N1 Ag7 168.0(15) . .
N1 C3 C4 176.9(19) . .
C5 N2 Ag8 122(4) . .
N2 C5 C6 139(5) . .
C5' N2' N2' 106(10) . 2
N2' C5' C6 137(10) . .
C5 C6 C5' 104(5) . .
C10 C7 C10' 27(3) . .
C10 C7 C9 133(5) . .
C10' C7 C9 160(5) . .
C10 C7 C9' 160(6) . .
C10' C7 C9' 172(5) . .
C9 C7 C9' 26(4) . .
C9' C8 C9 36(6) . .
C9' C8 C10 162(6) . .
C9 C8 C10 127(5) . .
C9' C8 C10' 174(6) . .
C9 C8 C10' 147(5) . .
C10 C8 C10' 19.8(19) . .
C9' C8 C9 10(7) . 5
C9 C8 C9 28(8) . 5
C10 C8 C9 155(3) . 5
C10' C8 C9 174(4) . 5
C9' C8 C9' 30(9) . 5
C9 C8 C9' 8(6) . 5
C10 C8 C9' 133(3) . 5
C10' C8 C9' 153(3) . 5
C9 C8 C9' 21(3) 5 5
C9' C9 C9' 93(10) . 5
C9' C9 C9 50(10) . 5
C9' C9 C9 43(8) 5 5
C9' C9 C8 72(3) . .
C9' C9 C8 160(10) 5 .
C9 C9 C8 121(10) 5 .
C9' C9 C7 83(3) . .
C9' C9 C7 167(10) 5 .
C9 C9 C7 132(10) 5 .
C8 C9 C7 10.9(12) . .
C9' C9 C8 81(7) . 5
C9' C9 C8 14(9) 5 5
C9 C9 C8 31(4) 5 5
C8 C9 C8 152(8) . 5
C7 C9 C8 163(7) . 5
C10' C10 C7 78(2) . .
C10' C10 C8 82(2) . .
C7 C10 C8 4.4(14) . .
C9 C9' C9 87(10) . 5
C9 C9' C9' 47(10) . 5
C9 C9' C9' 40(8) 5 5
C9 C9' C8 72(3) . .
C9 C9' C8 156(10) 5 .
C9' C9' C8 118(10) 5 .
C9 C9' C7 71(2) . .
C9 C9' C7 155(10) 5 .
C9' C9' C7 117(10) 5 .
C8 C9' C7 1.9(18) . .
C9 C9' C8 78(7) . 5
C9 C9' C8 12(9) 5 5
C9' C9' C8 32(3) 5 5
C8 C9' C8 150(9) . 5
C7 C9' C8 149(7) . 5
C10 C10' C7 74.7(19) . .
C10 C10' C8 78(2) . .
C7 C10' C8 3.1(13) . .

loop_
_geom_bond_atom_site_label_1
_geom_bond_atom_site_label_2
_geom_bond_distance
_geom_bond_site_symmetry_2
Ag1 O31 2.240(9) .
Ag1 C1 2.348(10) .
Ag1 O51 2.424(12) .
Ag1 C2 2.494(10) .
Ag1 Ag2 2.8119(13) .
Ag1 Ag6 3.3174(15) 4
Ag1 Ag5 3.3495(14) 4
Ag2 C2 2.234(11) .
Ag2 O32 2.279(9) .
Ag2 O21 2.287(8) .
Ag2 Ag3 2.7375(13) .
Ag3 C2 2.204(10) .
Ag3 O12 2.265(9) .
Ag3 O22 2.336(8) .
Ag3 Ag4 2.8307(14) .
Ag4 O11 2.297(8) .
Ag4 C1 2.378(10) .
Ag4 O62 2.440(12) .
Ag4 C2 2.508(11) .
Ag5 O42 2.258(8) 1_545
Ag5 C1 2.310(10) 4_545
Ag5 C2 2.571(10) .
Ag5 C1 2.600(10) .
Ag5 Ag6 2.7585(11) .
Ag5 Ag6 2.8421(12) 4_545
Ag5 Ag1 3.3495(14) 4_545
Ag6 O41 2.256(8) 4_545
Ag6 C1 2.266(10) .
Ag6 C2 2.584(10) 4_545
Ag6 C1 2.665(10) 4_545
Ag6 Ag5 2.8421(12) 4
Ag6 Ag1 3.3174(15) 4_545
Ag7 N1 2.137(14) .
Ag7 O62 2.344(11) .
Ag7 O51 2.498(11) 4_545
Ag7 O31 2.498(9) 4_545
Ag8 O22 2.384(9) .
Ag8 N2 2.54(6) .
Ag8 O12 2.550(9) .
Ag8 Ag8 2.917(4) 2
C1 C2 1.243(14) .
C1 Ag5 2.310(10) 4
C1 Ag6 2.665(10) 4
C2 Ag6 2.584(10) 4
O11 C11 1.258(14) .
O12 C11 1.213(15) .
C11 C12 1.497(12) .
C12 F13' 1.331(5) .
C12 F12' 1.331(5) .
C12 F11' 1.332(5) .
C12 F13 1.333(5) .
C12 F11 1.334(5) .
C12 F12 1.335(5) .
F11 F11' 0.80(3) .
F11 F12' 1.60(3) .
F12 F12' 0.67(3) .
F13 F13' 0.62(4) .
F13 F11' 1.66(3) .
O21 C21 1.255(14) .
O22 C21 1.190(14) .
C21 C22 1.479(12) .
C22 F21' 1.329(5) .
C22 F22 1.330(5) .
C22 F22' 1.331(5) .
C22 F23 1.332(5) .
C22 F21 1.332(5) .
C22 F23' 1.332(5) .
F21 F22' 1.19(3) .
F21 F21' 1.29(2) .
F22 F23' 1.21(2) .
F22 F22' 1.23(2) .
F23 F21' 1.15(2) .
F23 F23' 1.27(3) .
O31 C31 1.195(16) .
O31 Ag7 2.498(9) 4
O32 C31 1.242(16) .
C31 C32 1.501(13) .
C32 F32 1.331(5) .
C32 F31 1.332(5) .
C32 F33 1.332(5) .
C32 F32' 1.334(5) .
C32 F31' 1.334(5) .
C32 F33' 1.336(5) .
F31 F33' 0.79(4) .
F31 F31' 1.55(3) .
F32 F31' 0.85(4) .
F32 F32' 1.61(3) .
F33 F32' 0.74(5) .
F33 F33' 1.64(5) .
O41 C41 1.231(15) .
O41 Ag6 2.256(8) 4
O42 C41 1.257(15) .
O42 Ag5 2.258(8) 1_565
C41 C42 1.504(12) .
C42 F42 1.325(5) .
C42 F43' 1.326(5) .
C42 F42' 1.335(5) .
C42 F41 1.339(5) .
C42 F43 1.340(5) .
C42 F41' 1.340(5) .
F41 F43' 0.95(2) .
F41 F41' 1.56(2) .
F42 F41' 1.05(2) .
F42 F42' 1.19(2) .
F43 F43' 1.30(2) .
F43 F42' 1.34(2) .
O51 C51 1.218(16) .
O51 Ag7 2.498(11) 4
O52 C51 1.213(15) .
C51 C52 1.480(13) .
C52 F51 1.331(5) .
C52 F53 1.332(5) .
C52 F52 1.333(5) .
C52 F52' 1.334(5) .
C52 F51' 1.334(5) .
C52 F53' 1.335(5) .
F51 F51' 0.78(3) .
F51 F53' 1.56(3) .
F52 F52' 1.01(4) .
F52 F51' 1.58(3) .
F53 F53' 1.02(3) .
F53 F52' 1.40(4) .
O61 C61 1.213(16) .
O62 C61 1.202(17) .
C61 C62 1.466(13) .
C62 F63 1.329(5) .
C62 F62 1.329(5) .
C62 F61 1.330(5) .
N1 C3 1.135(18) .
C3 C4 1.45(2) .
N2 C5 1.134(10) .
C5 C6 1.468(10) .
N2' C5' 1.137(10) .
N2' N2' 1.5(3) 2
C5' C6 1.470(10) .
C7 C10 1.097(10) .
C7 C10' 1.113(10) .
C7 C9 1.470(10) .
C7 C9' 1.545(17) .
C8 C9' 1.127(10) .
C8 C9 1.129(10) .
C8 C10 1.505(10) .
C8 C10' 1.527(17) .
C8 C9 1.87(4) 5
C8 C9' 1.89(7) 5
C9 C9' 0.69(11) .
C9 C9' 0.79(5) 5
C9 C9 1.02(15) 5
C9 C8 1.87(4) 5
C10 C10' 0.52(5) .
C9' C9 0.79(5) 5
C9' C9' 1.1(2) 5
C9' C8 1.89(7) 5
